data_2018127
loop_
_publ_author_name
'Thomas, Tegan'
'Pugh, David'
'Parkin, Ivan P.'
'Carmalt, Claire J.'

_publ_section_title
;
 Di-\m-chlorido-bis[dichloridobis(methylamido-\k<i>N</i>)bis(methylamine-\k<i>N</i>)titanium(IV)]
;
_journal_coeditor_code FG3220
_journal_issue 7
_journal_name_full 'Acta Crystallographica Section C'
_journal_page_first m234
_journal_page_last m236
_journal_paper_doi 10.1107/S0108270111023353
_journal_volume 67
_journal_year 2011
_chemical_formula_iupac '[Ti2 Cl6 (C2 H6 N)2 (C2 H7 N)2]'
_chemical_formula_moiety 'C8 H26 Cl6 N4 Ti2'
_chemical_formula_sum 'C8 H26 Cl6 N4 Ti2'
_chemical_formula_weight 486.83
_chemical_name_systematic
;
Di-\m-chlorido-bis[dichloridobis(methylamido-\k<i>N</i>)bis(methylamine-
\k<i>N</i>)titanium(IV)]
;
_space_group_IT_number 14
_symmetry_cell_setting monoclinic
_symmetry_space_group_name_Hall '-P 2ybc'
_symmetry_space_group_name_H-M 'P 1 21/c 1'
_atom_sites_solution_hydrogens geom
_atom_sites_solution_primary direct
_atom_sites_solution_secondary difmap
_cell_angle_alpha 90.00
_cell_angle_beta 116.515(2)
_cell_angle_gamma 90.00
_cell_formula_units_Z 2
_cell_length_a 10.7088(4)
_cell_length_b 6.7143(3)
_cell_length_c 15.7006(5)
_cell_measurement_reflns_used 11855
_cell_measurement_temperature 120(2)
_cell_measurement_theta_max 27.48
_cell_measurement_theta_min 2.91
_cell_volume 1010.16(7)
_computing_cell_refinement
;
DENZO (Otwinowski & Minor, 1997) and COLLECT (Nonius, 1998)
;
_computing_data_collection 'COLLECT (Nonius, 1998)'
_computing_data_reduction
;
DENZO (Otwinowski & Minor, 1997) and COLLECT (Nonius, 1998)
;
_computing_molecular_graphics
;
ORTEP-3 (Farrugia, 1997) and Mercury (Macrae <i>et al.</i>,
2006)
;
_computing_publication_material
;
PLATON (Spek, 2009), WinGX (Farrugia, 1999) and enCIFer (Allen
<i>et al.</i>, 2004)
;
_computing_structure_refinement 'SHELXL97 (Sheldrick, 2008)'
_computing_structure_solution 'SHELXS97 (Sheldrick, 2008)'
_diffrn_ambient_temperature 120(2)
_diffrn_detector_area_resol_mean '4096x4096pixels / 62x62mm'
_diffrn_measured_fraction_theta_full 0.996
_diffrn_measured_fraction_theta_max 0.996
_diffrn_measurement_device_type 'Bruker Nonius APEXII CCD camera on \k-goniostat'
_diffrn_measurement_method '\f and \w scans'
_diffrn_radiation_monochromator '10cm confocal mirrors'
_diffrn_radiation_source 'Bruker-Nonius FR591 rotating anode'
_diffrn_radiation_type MoK\a
_diffrn_radiation_wavelength 0.71073
_diffrn_reflns_av_R_equivalents 0.0386
_diffrn_reflns_av_sigmaI/netI 0.0319
_diffrn_reflns_limit_h_max 13
_diffrn_reflns_limit_h_min -13
_diffrn_reflns_limit_k_max 8
_diffrn_reflns_limit_k_min -8
_diffrn_reflns_limit_l_max 20
_diffrn_reflns_limit_l_min -20
_diffrn_reflns_number 9954
_diffrn_reflns_theta_full 27.50
_diffrn_reflns_theta_max 27.50
_diffrn_reflns_theta_min 3.62
_diffrn_standards_number 0
_exptl_absorpt_coefficient_mu 1.579
_exptl_absorpt_correction_T_max 0.8841
_exptl_absorpt_correction_T_min 0.7863
_exptl_absorpt_correction_type multi-scan
_exptl_absorpt_process_details '(SADABS; Sheldrick, 2007)'
_exptl_crystal_colour green
_exptl_crystal_density_diffrn 1.601
_exptl_crystal_density_method 'not measured'
_exptl_crystal_description 'cut block'
_exptl_crystal_F_000 496
_exptl_crystal_size_max 0.16
_exptl_crystal_size_mid 0.10
_exptl_crystal_size_min 0.08
_refine_diff_density_max 0.323
_refine_diff_density_min -0.373
_refine_ls_extinction_method none
_refine_ls_goodness_of_fit_ref 1.116
_refine_ls_hydrogen_treatment constr
_refine_ls_matrix_type full
_refine_ls_number_parameters 95
_refine_ls_number_reflns 2317
_refine_ls_number_restraints 0
_refine_ls_restrained_S_all 1.116
_refine_ls_R_factor_all 0.0327
_refine_ls_R_factor_gt 0.0275
_refine_ls_shift/su_max 0.001
_refine_ls_shift/su_mean 0.000
_refine_ls_structure_factor_coef Fsqd
_refine_ls_weighting_details 'calc w = 1/[\s^2^(Fo^2^)+(0.0000P)^2^+1.0541P] where P=(Fo^2^+2Fc^2^)/3'
_refine_ls_weighting_scheme calc
_refine_ls_wR_factor_gt 0.0589
_refine_ls_wR_factor_ref 0.0621
_reflns_number_gt 2092
_reflns_number_total 2317
_reflns_threshold_expression I>2\s(I)
_cod_data_source_file fg3220.cif
_cod_data_source_block II
_cod_original_sg_symbol_H-M 'P 21/c'
_cod_database_code 2018127
_cod_database_fobs_code 2018127

loop_
_symmetry_equiv_pos_as_xyz
'x, y, z'
'-x, y+1/2, -z+1/2'
'-x, -y, -z'
'x, -y-1/2, z-1/2'

loop_
_atom_site_type_symbol
_atom_site_label
_atom_site_fract_x
_atom_site_fract_y
_atom_site_fract_z
_atom_site_U_iso_or_equiv
_atom_site_adp_type
_atom_site_calc_flag
_atom_site_refinement_flags
_atom_site_occupancy
_atom_site_symmetry_multiplicity
_atom_site_disorder_assembly
_atom_site_disorder_group
Ti Ti1 0.29532(3) 0.51821(5) 0.44300(2) 0.01379(9) Uani d . 1 1 . .
Cl Cl1 0.29281(5) 0.37857(7) 0.30590(3) 0.02089(12) Uani d . 1 1 . .
Cl Cl2 0.49136(4) 0.72771(7) 0.45984(3) 0.01622(11) Uani d . 1 1 . .
Cl Cl3 0.15258(5) 0.28600(7) 0.46057(3) 0.02059(12) Uani d . 1 1 . .
N N1 0.15872(15) 0.7093(2) 0.38217(11) 0.0171(3) Uani d . 1 1 . .
N N2 0.35993(16) 0.6275(2) 0.59128(11) 0.0168(3) Uani d . 1 1 . .
H H2 0.4567 0.6317 0.6170 0.020 Uiso calc R 1 1 . .
C C1 0.03618(19) 0.7453(3) 0.39827(15) 0.0233(4) Uani d . 1 1 . .
H H1A -0.0485 0.7121 0.3405 0.035 Uiso calc R 1 1 . .
H H1B 0.0334 0.8859 0.4141 0.035 Uiso calc R 1 1 . .
H H1C 0.0415 0.6619 0.4510 0.035 Uiso calc R 1 1 . .
C C2 0.1584(2) 0.8385(3) 0.30680(15) 0.0264(4) Uani d . 1 1 . .
H H2A 0.1694 0.9775 0.3280 0.040 Uiso calc R 1 1 . .
H H2B 0.0698 0.8230 0.2493 0.040 Uiso calc R 1 1 . .
H H2C 0.2357 0.8012 0.2927 0.040 Uiso calc R 1 1 . .
C C3 0.3221(2) 0.8364(3) 0.59991(15) 0.0262(4) Uani d . 1 1 . .
H H3A 0.3748 0.8809 0.6660 0.039 Uiso calc R 1 1 . .
H H3B 0.2219 0.8446 0.5814 0.039 Uiso calc R 1 1 . .
H H3C 0.3447 0.9218 0.5581 0.039 Uiso calc R 1 1 . .
C C4 0.3351(2) 0.5005(3) 0.65953(14) 0.0257(5) Uani d . 1 1 . .
H H4A 0.2348 0.4951 0.6410 0.038 Uiso calc R 1 1 . .
H H4B 0.3842 0.5569 0.7236 0.038 Uiso calc R 1 1 . .
H H4C 0.3699 0.3658 0.6590 0.038 Uiso calc R 1 1 . .

loop_
_atom_site_aniso_label
_atom_site_aniso_U_11
_atom_site_aniso_U_22
_atom_site_aniso_U_33
_atom_site_aniso_U_12
_atom_site_aniso_U_13
_atom_site_aniso_U_23
Ti1 0.01305(16) 0.01539(17) 0.01466(17) -0.00119(12) 0.00773(13) -0.00037(13)
Cl1 0.0188(2) 0.0277(3) 0.0169(2) -0.00273(18) 0.00864(18) -0.00555(18)
Cl2 0.0154(2) 0.0148(2) 0.0207(2) -0.00089(16) 0.01006(18) 0.00132(17)
Cl3 0.0193(2) 0.0187(2) 0.0270(3) -0.00443(17) 0.01321(19) -0.00021(18)
N1 0.0145(7) 0.0186(8) 0.0181(8) -0.0005(6) 0.0072(6) 0.0014(6)
N2 0.0143(7) 0.0197(8) 0.0179(8) 0.0004(6) 0.0086(6) -0.0008(6)
C1 0.0165(9) 0.0240(10) 0.0297(11) 0.0028(8) 0.0107(8) 0.0013(9)
C2 0.0269(10) 0.0268(11) 0.0262(11) 0.0026(9) 0.0125(9) 0.0075(9)
C3 0.0304(11) 0.0225(10) 0.0251(11) 0.0035(9) 0.0119(9) -0.0060(9)
C4 0.0310(11) 0.0327(12) 0.0192(10) -0.0034(9) 0.0166(9) 0.0012(9)

loop_
_atom_type_symbol
_atom_type_description
_atom_type_scat_dispersion_real
_atom_type_scat_dispersion_imag
_atom_type_scat_source
C C 0.0033 0.0016 'International Tables Vol C Tables 4.2.6.8 and 6.1.1.4'
H H 0.0000 0.0000 'International Tables Vol C Tables 4.2.6.8 and 6.1.1.4'
N N 0.0061 0.0033 'International Tables Vol C Tables 4.2.6.8 and 6.1.1.4'
Cl Cl 0.1484 0.1585 'International Tables Vol C Tables 4.2.6.8 and 6.1.1.4'
Ti Ti 0.2776 0.4457 'International Tables Vol C Tables 4.2.6.8 and 6.1.1.4'

loop_
_geom_angle_atom_site_label_1
_geom_angle_atom_site_label_2
_geom_angle_atom_site_label_3
_geom_angle_site_symmetry_1
_geom_angle_site_symmetry_3
_geom_angle
_geom_angle_publ_flag
N1 Ti1 N2 . . 96.62(6) ?
N1 Ti1 Cl3 . . 96.76(5) ?
N2 Ti1 Cl3 . . 90.63(4) ?
N1 Ti1 Cl1 . . 96.95(5) ?
N2 Ti1 Cl1 . . 164.09(4) y
Cl3 Ti1 Cl1 . . 95.98(2) ?
N1 Ti1 Cl2 . . 95.71(5) ?
N2 Ti1 Cl2 . . 81.19(4) ?
Cl3 Ti1 Cl2 . . 165.80(2) y
Cl1 Ti1 Cl2 . . 89.233(19) ?
N1 Ti1 Cl2 . 3_666 174.37(5) y
N2 Ti1 Cl2 . 3_666 79.65(4) ?
Cl3 Ti1 Cl2 . 3_666 87.537(19) ?
Cl1 Ti1 Cl2 . 3_666 86.181(18) ?
Cl2 Ti1 Cl2 . 3_666 79.619(18) ?
Ti1 Cl2 Ti1 . 3_666 100.381(18) ?
C1 N1 C2 . . 111.26(15) ?
C1 N1 Ti1 . . 125.90(13) ?
C2 N1 Ti1 . . 122.77(13) ?
C3 N2 C4 . . 109.48(15) ?
C3 N2 Ti1 . . 115.81(12) ?
C4 N2 Ti1 . . 119.46(12) ?
C3 N2 H2 . . 103.2 ?
C4 N2 H2 . . 103.2 ?
Ti1 N2 H2 . . 103.2 ?
N1 C1 H1A . . 109.5 ?
N1 C1 H1B . . 109.5 ?
H1A C1 H1B . . 109.5 ?
N1 C1 H1C . . 109.5 ?
H1A C1 H1C . . 109.5 ?
H1B C1 H1C . . 109.5 ?
N1 C2 H2A . . 109.5 ?
N1 C2 H2B . . 109.5 ?
H2A C2 H2B . . 109.5 ?
N1 C2 H2C . . 109.5 ?
H2A C2 H2C . . 109.5 ?
H2B C2 H2C . . 109.5 ?
N2 C3 H3A . . 109.5 ?
N2 C3 H3B . . 109.5 ?
H3A C3 H3B . . 109.5 ?
N2 C3 H3C . . 109.5 ?
H3A C3 H3C . . 109.5 ?
H3B C3 H3C . . 109.5 ?
N2 C4 H4A . . 109.5 ?
N2 C4 H4B . . 109.5 ?
H4A C4 H4B . . 109.5 ?
N2 C4 H4C . . 109.5 ?
H4A C4 H4C . . 109.5 ?
H4B C4 H4C . . 109.5 ?

loop_
_geom_bond_atom_site_label_1
_geom_bond_atom_site_label_2
_geom_bond_site_symmetry_2
_geom_bond_distance
_geom_bond_publ_flag
Ti1 N1 . 1.8576(16) y
Ti1 N2 . 2.2358(16) y
Ti1 Cl3 . 2.2847(5) y
Ti1 Cl1 . 2.3371(5) y
Ti1 Cl2 . 2.4414(5) y
Ti1 Cl2 3_666 2.6759(5) y
Cl2 Ti1 3_666 2.6759(5) ?
N1 C1 . 1.463(2) ?
N1 C2 . 1.466(2) ?
N2 C3 . 1.483(2) ?
N2 C4 . 1.483(2) ?
N2 H2 . 0.9300 ?
C1 H1A . 0.9800 ?
C1 H1B . 0.9800 ?
C1 H1C . 0.9800 ?
C2 H2A . 0.9800 ?
C2 H2B . 0.9800 ?
C2 H2C . 0.9800 ?
C3 H3A . 0.9800 ?
C3 H3B . 0.9800 ?
C3 H3C . 0.9800 ?
C4 H4A . 0.9800 ?
C4 H4B . 0.9800 ?
C4 H4C . 0.9800 ?

loop_
_geom_hbond_atom_site_label_D
_geom_hbond_atom_site_label_H
_geom_hbond_atom_site_label_A
_geom_hbond_site_symmetry_A
_geom_hbond_distance_DH
_geom_hbond_distance_HA
_geom_hbond_distance_DA
_geom_hbond_angle_DHA
N2 H2 Cl1 3_666 0.93 2.40 3.3282(16) 175
C1 H1B Cl3 1_565 0.98 2.92 3.822(2) 153
C1 H1A Cl1 2 0.98 2.83 3.661(2) 143

loop_
_geom_torsion_atom_site_label_1
_geom_torsion_atom_site_label_2
_geom_torsion_atom_site_label_3
_geom_torsion_atom_site_label_4
_geom_torsion_site_symmetry_1
_geom_torsion_site_symmetry_2
_geom_torsion_site_symmetry_3
_geom_torsion_site_symmetry_4
_geom_torsion
_geom_torsion_publ_flag
N1 Ti1 Cl2 Ti1 . . . 3_666 176.84(5) ?
N2 Ti1 Cl2 Ti1 . . . 3_666 81.00(4) ?
Cl3 Ti1 Cl2 Ti1 . . . 3_666 25.58(9) ?
Cl1 Ti1 Cl2 Ti1 . . . 3_666 -86.258(19) ?
Cl2 Ti1 Cl2 Ti1 3_666 . . 3_666 0.0 ?
N2 Ti1 N1 C1 . . . . -58.77(16) ?
Cl3 Ti1 N1 C1 . . . . 32.65(16) ?
Cl1 Ti1 N1 C1 . . . . 129.55(15) ?
Cl2 Ti1 N1 C1 . . . . -140.53(15) ?
N2 Ti1 N1 C2 . . . . 124.43(15) ?
Cl3 Ti1 N1 C2 . . . . -144.15(15) ?
Cl1 Ti1 N1 C2 . . . . -47.25(15) ?
Cl2 Ti1 N1 C2 . . . . 42.68(15) ?
N1 Ti1 N2 C3 . . . . -19.88(14) ?
Cl3 Ti1 N2 C3 . . . . -116.75(13) ?
Cl1 Ti1 N2 C3 . . . . 128.50(16) ?
Cl2 Ti1 N2 C3 . . . . 74.90(13) ?
Cl2 Ti1 N2 C3 3_666 . . . 155.87(13) ?
N1 Ti1 N2 C4 . . . . 114.43(14) ?
Cl3 Ti1 N2 C4 . . . . 17.55(13) ?
Cl1 Ti1 N2 C4 . . . . -97.2(2) ?
Cl2 Ti1 N2 C4 . . . . -150.79(14) ?
Cl2 Ti1 N2 C4 3_666 . . . -69.83(13) ?
